data_4113480
loop_
_publ_author_name
'Eduardo J. Fern\'andez'
'Jos\'e M. L\'opez-de-Luzuriaga'
'Miguel Monge'
'M. Elena Olmos'
'Javier P\'erez'
'Antonio Laguna'
'Ahmed A. Mohamed'
'John P. Fackler'

_publ_section_title
;
 {Tl[Au(C6Cl5)2]}n: A Vapochromic Complex
;
_journal_name_full 'Journal of the American Chemical Society'
_journal_page_first 2022
_journal_page_last 2023
_journal_paper_doi 10.1021/ja028734u
_journal_volume 125
_journal_year 2003
_chemical_formula_sum 'C12 Au Cl10 Tl'
_chemical_formula_weight 899.96
_chemical_name_systematic
; 
 ? 
;
_space_group_IT_number 56
_symmetry_cell_setting orthorhombic
_symmetry_space_group_name_Hall '-P 2ab 2ac'
_symmetry_space_group_name_H-M 'P c c n'
_atom_sites_solution_primary direct
_atom_sites_solution_secondary difmap
_audit_creation_method SHELXL-97
_cell_angle_alpha 90.00
_cell_angle_beta 90.00
_cell_angle_gamma 90.00
_cell_formula_units_Z 4
_cell_length_a 14.7106(8)
_cell_length_b 10.4709(4)
_cell_length_c 11.9540(6)
_cell_measurement_reflns_used 1918
_cell_measurement_temperature 173(2)
_cell_measurement_theta_max 27.48
_cell_measurement_theta_min 1.00
_cell_volume 1841.31(15)
_computing_cell_refinement 'HKL and Scalepack (Otwinowski & Minor, 1997)'
_computing_data_collection 'Nonius Kappa CCD'
_computing_data_reduction 'Denzo and Scalepack (Otwinowski & Minor, 1997)'
_computing_molecular_graphics 'ORTEP III for Windows'
_computing_publication_material SHELXL-97
_computing_structure_refinement 'SHELXL-97 (Sheldrick, 1997)'
_computing_structure_solution 'SHELXS-97 (Sheldrick, 1990)'
_diffrn_ambient_temperature 173(2)
_diffrn_detector_area_resol_mean 9
_diffrn_measured_fraction_theta_full 0.993
_diffrn_measured_fraction_theta_max 0.993
_diffrn_measurement_device_type 'Nonius KappaCCD'
_diffrn_measurement_method \f-scan
_diffrn_radiation_monochromator graphite
_diffrn_radiation_source 'fine-focus sealed tube'
_diffrn_radiation_type MoK\a
_diffrn_radiation_wavelength 0.71070
_diffrn_reflns_av_R_equivalents 0.0306
_diffrn_reflns_av_sigmaI/netI 0.0377
_diffrn_reflns_limit_h_max 18
_diffrn_reflns_limit_h_min 0
_diffrn_reflns_limit_k_max 13
_diffrn_reflns_limit_k_min 0
_diffrn_reflns_limit_l_max 14
_diffrn_reflns_limit_l_min -14
_diffrn_reflns_number 3371
_diffrn_reflns_theta_full 26.37
_diffrn_reflns_theta_max 26.37
_diffrn_reflns_theta_min 2.39
_exptl_absorpt_coefficient_mu 18.143
_exptl_absorpt_correction_T_max 0.3632
_exptl_absorpt_correction_T_min 0.1221
_exptl_absorpt_correction_type multi-scan
_exptl_absorpt_process_details Scalepack
_exptl_crystal_colour yellow
_exptl_crystal_density_diffrn 3.246
_exptl_crystal_description prism
_exptl_crystal_F_000 1608
_exptl_crystal_size_max 0.20
_exptl_crystal_size_mid 0.10
_exptl_crystal_size_min 0.07
_refine_diff_density_max 1.217
_refine_diff_density_min -1.062
_refine_diff_density_rms 0.158
_refine_ls_extinction_method none
_refine_ls_goodness_of_fit_ref 1.055
_refine_ls_matrix_type full
_refine_ls_number_parameters 110
_refine_ls_number_reflns 1870
_refine_ls_number_restraints 12
_refine_ls_restrained_S_all 1.052
_refine_ls_R_factor_all 0.0494
_refine_ls_R_factor_gt 0.0282
_refine_ls_shift/su_max 0.001
_refine_ls_shift/su_mean 0.000
_refine_ls_structure_factor_coef Fsqd
_refine_ls_weighting_details 'calc w=1/[\s^2^(Fo^2^)+(0.0135P)^2^+4.3593P] where P=(Fo^2^+2Fc^2^)/3'
_refine_ls_weighting_scheme calc
_refine_ls_wR_factor_gt 0.0570
_refine_ls_wR_factor_ref 0.0623
_reflns_number_gt 1354
_reflns_number_total 1870
_reflns_threshold_expression >2sigma(I)
_cod_data_source_file ja028734u-3_s2.cif
_cod_data_source_block ele20
_cod_database_code 4113480

loop_
_symmetry_equiv_pos_as_xyz
'x, y, z'
'-x+1/2, -y+1/2, z'
'x+1/2, -y, -z+1/2'
'-x, y+1/2, -z+1/2'
'-x, -y, -z'
'x-1/2, y-1/2, -z'
'-x-1/2, y, z-1/2'
'x, -y-1/2, z-1/2'

loop_
_atom_site_label
_atom_site_type_symbol
_atom_site_fract_x
_atom_site_fract_y
_atom_site_fract_z
_atom_site_U_iso_or_equiv
_atom_site_adp_type
_atom_site_occupancy
_atom_site_symmetry_multiplicity
_atom_site_calc_flag
_atom_site_refinement_flags
Au Au 0.2500 0.2500 0.57319(2) 0.01752(11) Uani 1 2 d S
Tl Tl 0.2500 0.2500 0.82451(3) 0.02862(12) Uani 1 2 d S
Cl1 Cl 0.16951(11) -0.01377(15) 0.70057(11) 0.0275(4) Uani 1 1 d .
Cl2 Cl -0.03509(11) -0.08175(15) 0.73059(13) 0.0316(4) Uani 1 1 d .
Cl3 Cl -0.18323(10) 0.07945(16) 0.60738(14) 0.0351(4) Uani 1 1 d .
Cl4 Cl -0.12609(11) 0.30669(17) 0.45615(13) 0.0327(4) Uani 1 1 d .
Cl5 Cl 0.07563(10) 0.38628(15) 0.44008(12) 0.0254(4) Uani 1 1 d .
C1 C 0.1170(4) 0.1878(6) 0.5764(4) 0.0173(13) Uani 1 1 d U
C2 C 0.0866(4) 0.0808(6) 0.6372(4) 0.0176(13) Uani 1 1 d U
C3 C -0.0037(4) 0.0482(6) 0.6483(5) 0.0224(14) Uani 1 1 d U
C4 C -0.0703(4) 0.1178(6) 0.5941(5) 0.0216(13) Uani 1 1 d U
C5 C -0.0449(4) 0.2221(5) 0.5281(5) 0.0206(14) Uani 1 1 d U
C6 C 0.0462(4) 0.2540(5) 0.5226(5) 0.0170(12) Uani 1 1 d U

loop_
_atom_site_aniso_label
_atom_site_aniso_U_11
_atom_site_aniso_U_22
_atom_site_aniso_U_33
_atom_site_aniso_U_23
_atom_site_aniso_U_13
_atom_site_aniso_U_12
Au 0.01632(18) 0.0222(2) 0.01405(19) 0.000 0.000 -0.00228(15)
Tl 0.0324(2) 0.0378(2) 0.0156(2) 0.000 0.000 -0.00983(18)
Cl1 0.0300(9) 0.0261(9) 0.0265(8) 0.0016(7) -0.0050(7) 0.0012(7)
Cl2 0.0393(9) 0.0299(9) 0.0257(8) 0.0061(8) 0.0000(8) -0.0136(8)
Cl3 0.0214(8) 0.0398(10) 0.0440(10) 0.0017(9) 0.0056(8) -0.0080(8)
Cl4 0.0217(8) 0.0282(9) 0.0482(11) 0.0036(8) -0.0056(8) 0.0024(8)
Cl5 0.0226(8) 0.0222(8) 0.0312(9) 0.0067(7) 0.0043(7) 0.0014(7)
C1 0.016(3) 0.022(3) 0.014(3) -0.007(2) 0.001(2) -0.006(3)
C2 0.021(3) 0.021(3) 0.011(3) -0.002(2) -0.003(2) 0.000(3)
C3 0.035(3) 0.019(3) 0.013(3) -0.007(2) 0.003(3) -0.008(3)
C4 0.017(3) 0.028(4) 0.020(3) -0.006(3) 0.006(3) -0.003(3)
C5 0.020(3) 0.022(4) 0.020(3) -0.006(2) 0.005(3) 0.003(3)
C6 0.022(3) 0.014(3) 0.015(3) 0.000(2) 0.005(2) 0.000(3)

loop_
_atom_type_symbol
_atom_type_description
_atom_type_scat_dispersion_real
_atom_type_scat_dispersion_imag
_atom_type_scat_source
C C 0.0033 0.0016 'International Tables Vol C Tables 4.2.6.8 and 6.1.1.4'
Au Au -2.0133 8.8022 'International Tables Vol C Tables 4.2.6.8 and 6.1.1.4'
Tl Tl -2.8358 9.6688 'International Tables Vol C Tables 4.2.6.8 and 6.1.1.4'
Cl Cl 0.1484 0.1585 'International Tables Vol C Tables 4.2.6.8 and 6.1.1.4'

loop_
_geom_angle_atom_site_label_1
_geom_angle_atom_site_label_2
_geom_angle_atom_site_label_3
_geom_angle
_geom_angle_site_symmetry_1
_geom_angle_site_symmetry_3
C1 Au C1 177.9(3) 2 .
C1 Au Tl 91.07(14) 2 7_655
C1 Au Tl 91.07(14) . 7_655
C1 Au Tl 88.93(14) 2 .
C1 Au Tl 88.93(14) . .
Tl Au Tl 180.0 7_655 .
C1 Au Cl5 127.08(16) 2 .
C1 Au Cl5 54.19(17) . .
Tl Au Cl5 61.54(3) 7_655 .
Tl Au Cl5 118.46(3) . .
C1 Au Cl5 54.19(17) 2 2
C1 Au Cl5 127.08(16) . 2
Tl Au Cl5 61.54(3) 7_655 2
Tl Au Cl5 118.46(3) . 2
Cl5 Au Cl5 123.08(5) . 2
C1 Au Cl1 53.09(17) 2 2
C1 Au Cl1 125.71(16) . 2
Tl Au Cl1 116.87(2) 7_655 2
Tl Au Cl1 63.13(2) . 2
Cl5 Au Cl1 97.76(4) . 2
Cl5 Au Cl1 107.20(4) 2 2
C1 Au Cl1 125.71(16) 2 .
C1 Au Cl1 53.09(17) . .
Tl Au Cl1 116.87(2) 7_655 .
Tl Au Cl1 63.13(2) . .
Cl5 Au Cl1 107.20(4) . .
Cl5 Au Cl1 97.76(4) 2 .
Cl1 Au Cl1 126.25(5) 2 .
Au Tl Au 180.0 7_656 .
Au Tl Cl5 64.80(3) 7_656 7_656
Au Tl Cl5 115.20(3) . 7_656
Au Tl Cl5 64.80(3) 7_656 8_566
Au Tl Cl5 115.20(3) . 8_566
Cl5 Tl Cl5 129.59(5) 7_656 8_566
Au Tl Cl1 116.24(2) 7_656 .
Au Tl Cl1 63.76(2) . .
Cl5 Tl Cl1 146.13(4) 7_656 .
Cl5 Tl Cl1 63.02(4) 8_566 .
Au Tl Cl1 116.24(2) 7_656 2
Au Tl Cl1 63.76(2) . 2
Cl5 Tl Cl1 63.02(4) 7_656 2
Cl5 Tl Cl1 146.13(4) 8_566 2
Cl1 Tl Cl1 127.51(5) . 2
Au Tl Cl3 77.21(3) 7_656 4_556
Au Tl Cl3 102.79(3) . 4_556
Cl5 Tl Cl3 72.80(4) 7_656 4_556
Cl5 Tl Cl3 96.15(4) 8_566 4_556
Cl1 Tl Cl3 140.96(4) . 4_556
Cl1 Tl Cl3 54.49(4) 2 4_556
Au Tl Cl3 77.21(3) 7_656 3_556
Au Tl Cl3 102.79(3) . 3_556
Cl5 Tl Cl3 96.15(4) 7_656 3_556
Cl5 Tl Cl3 72.80(4) 8_566 3_556
Cl1 Tl Cl3 54.49(4) . 3_556
Cl1 Tl Cl3 140.96(4) 2 3_556
Cl3 Tl Cl3 154.42(5) 4_556 3_556
Au Tl Cl2 100.32(2) 7_656 4_556
Au Tl Cl2 79.68(2) . 4_556
Cl5 Tl Cl2 123.03(4) 7_656 4_556
Cl5 Tl Cl2 66.88(4) 8_566 4_556
Cl1 Tl Cl2 90.68(4) . 4_556
Cl1 Tl Cl2 80.20(4) 2 4_556
Cl3 Tl Cl2 50.28(4) 4_556 4_556
Cl3 Tl Cl2 135.92(4) 3_556 4_556
Au Tl Cl2 100.32(2) 7_656 3_556
Au Tl Cl2 79.68(2) . 3_556
Cl5 Tl Cl2 66.88(4) 7_656 3_556
Cl5 Tl Cl2 123.03(4) 8_566 3_556
Cl1 Tl Cl2 80.20(4) . 3_556
Cl1 Tl Cl2 90.68(4) 2 3_556
Cl3 Tl Cl2 135.92(4) 4_556 3_556
Cl3 Tl Cl2 50.28(3) 3_556 3_556
Cl2 Tl Cl2 159.37(5) 4_556 3_556
C2 Cl1 Tl 88.36(19) . .
C2 Cl1 Au 65.42(19) . .
Tl Cl1 Au 53.12(3) . .
C6 Cl5 Au 65.42(18) . .
C6 C1 C2 113.2(5) . .
C6 C1 Au 122.5(4) . .
C2 C1 Au 124.2(4) . .
C3 C2 C1 123.6(5) . .
C3 C2 Cl1 119.4(5) . .
C1 C2 Cl1 117.0(4) . .
C2 C3 C4 120.5(5) . .
C2 C3 Cl2 120.3(5) . .
C4 C3 Cl2 119.3(5) . .
C3 C4 C5 119.1(5) . .
C3 C4 Cl3 121.3(5) . .
C5 C4 Cl3 119.6(5) . .
C6 C5 C4 118.3(5) . .
C6 C5 Cl4 121.7(5) . .
C4 C5 Cl4 120.0(4) . .
C5 C6 C1 125.2(5) . .
C5 C6 Cl5 117.2(4) . .
C1 C6 Cl5 117.6(4) . .

loop_
_geom_bond_atom_site_label_1
_geom_bond_atom_site_label_2
_geom_bond_distance
_geom_bond_site_symmetry_2
Au C1 2.063(6) 2
Au C1 2.063(6) .
Au Tl 2.9726(5) 7_655
Au Tl 3.0044(5) .
Au Cl5 3.3388(15) .
Au Cl5 3.3388(15) 2
Au Cl1 3.3688(16) 2
Au Cl1 3.3688(16) .
Tl Au 2.9726(5) 7_656
Tl Cl5 3.2441(15) 7_656
Tl Cl5 3.2441(15) 8_566
Tl Cl1 3.3504(16) .
Tl Cl1 3.3504(16) 2
Tl Cl3 3.6780(17) 4_556
Tl Cl3 3.6780(17) 3_556
Tl Cl2 3.6786(15) 4_556
Tl Cl2 3.6786(15) 3_556
Cl1 C2 1.744(6) .
Cl2 C3 1.741(6) .
Cl3 C4 1.716(6) .
Cl4 C5 1.717(6) .
Cl5 C6 1.754(6) .
C1 C6 1.406(8) .
C1 C2 1.408(8) .
C2 C3 1.377(8) .
C3 C4 1.383(8) .
C4 C5 1.398(8) .
C5 C6 1.384(8) .
